data_7718753
loop_
_publ_author_name
'Zhao, Sheng-Ze'
'Chen, Li-Wen'
'Zhu, Hai'
'Zhang, Hao-Zhe'
'Liu, Chang'
'Qin, Chun-Yan'
'Wang, Hai-Ying'
'Li, Yong-Hua'
'Wang, Shi'

_publ_section_title
;
 Halogen bond-enhanced spin dynamics: investigating co-crystallization
 effects on spin crossover in mononuclear Mn(III) Schiff-base complexes.
;
_journal_issue 23
_journal_name_full 'Dalton transactions (Cambridge, England : 2003)'
_journal_page_first 9405
_journal_page_last 9417
_journal_paper_doi 10.1039/d5dt00841g
_journal_volume 54
_journal_year 2025
_chemical_formula_moiety 'C6 F3 I3, Br, C30 H32 Mn N4 O2, 3.6[H2O]'
_chemical_formula_sum 'C36 H32 Br F3 I3 Mn N4 O2'
_chemical_formula_weight 1125.20
_space_group_crystal_system orthorhombic
_space_group_IT_number 43
_space_group_name_Hall 'F 2 -2d'
_space_group_name_H-M_alt 'F d d 2'
_atom_sites_solution_hydrogens geom
_audit_creation_date 2024-09-04
_audit_creation_method
;
Olex2 1.5
(compiled 2022.04.07 svn.rca3783a0 for OlexSys, GUI svn.r6498)
;
_audit_update_record
;
2024-09-12 deposited with the CCDC.	2025-05-14 downloaded from the CCDC.
;
_cell_angle_alpha 90
_cell_angle_beta 90
_cell_angle_gamma 90
_cell_formula_units_Z 16
_cell_length_a 40.712(3)
_cell_length_b 15.1137(11)
_cell_length_c 26.7660(18)
_cell_measurement_reflns_used 7304
_cell_measurement_temperature 293.79
_cell_measurement_theta_max 25.348
_cell_measurement_theta_min 2.67
_cell_volume 16469(2)
_computing_molecular_graphics 'Olex2 1.5 (Dolomanov et al., 2009)'
_computing_publication_material 'Olex2 1.5 (Dolomanov et al., 2009)'
_computing_structure_refinement 'XL  (Sheldrick, 2008)'
_computing_structure_solution 'SHELXT 2018/2 (Sheldrick, 2018)'
_diffrn_ambient_temperature 293.79
_diffrn_measured_fraction_theta_full 0.976
_diffrn_measured_fraction_theta_max 0.976
_diffrn_measurement_device_type 'Bruker P4'
_diffrn_measurement_method '\w scans'
_diffrn_radiation_type MoK\a
_diffrn_radiation_wavelength 0.71073
_diffrn_reflns_av_R_equivalents 0.0333
_diffrn_reflns_av_unetI/netI 0.0381
_diffrn_reflns_Laue_measured_fraction_full 0.976
_diffrn_reflns_Laue_measured_fraction_max 0.976
_diffrn_reflns_limit_h_max 38
_diffrn_reflns_limit_h_min -48
_diffrn_reflns_limit_k_max 18
_diffrn_reflns_limit_k_min -18
_diffrn_reflns_limit_l_max 32
_diffrn_reflns_limit_l_min -32
_diffrn_reflns_number 24862
_diffrn_reflns_point_group_measured_fraction_full 0.966
_diffrn_reflns_point_group_measured_fraction_max 0.965
_diffrn_reflns_theta_full 25.242
_diffrn_reflns_theta_max 25.349
_diffrn_reflns_theta_min 2.156
_diffrn_source_current 30.0
_diffrn_source_power 1.5
_diffrn_source_voltage 50.0
_exptl_absorpt_coefficient_mu 3.589
_exptl_absorpt_correction_type multi-scan
_exptl_crystal_colour brown
_exptl_crystal_density_diffrn 1.815
_exptl_crystal_description block
_exptl_crystal_F_000 8608
_exptl_crystal_size_max 0.3
_exptl_crystal_size_mid 0.28
_exptl_crystal_size_min 0.18
_exptl_transmission_factor_max 0.524
_exptl_transmission_factor_min 0.354
_refine_diff_density_max 0.651
_refine_diff_density_min -0.670
_refine_diff_density_rms 0.119
_refine_ls_abs_structure_details
;
 Flack x determined using 2711 quotients [(I+)-(I-)]/[(I+)+(I-)]
 (Parsons, Flack and Wagner, Acta Cryst. B69 (2013) 249-259).
;
_refine_ls_abs_structure_Flack 0.033(8)
_refine_ls_extinction_method none
_refine_ls_goodness_of_fit_ref 1.132
_refine_ls_hydrogen_treatment constr
_refine_ls_matrix_type full
_refine_ls_number_parameters 452
_refine_ls_number_reflns 7301
_refine_ls_number_restraints 1
_refine_ls_restrained_S_all 1.131
_refine_ls_R_factor_all 0.0497
_refine_ls_R_factor_gt 0.0387
_refine_ls_shift/su_max 0.005
_refine_ls_shift/su_mean 0.000
_refine_ls_structure_factor_coef Fsqd
_refine_ls_weighting_details 'w=1/[\s^2^(Fo^2^)+(0.0127P)^2^+238.7976P] where P=(Fo^2^+2Fc^2^)/3'
_refine_ls_weighting_scheme calc
_refine_ls_wR_factor_gt 0.0804
_refine_ls_wR_factor_ref 0.0866
_reflns_Friedel_coverage 0.934
_reflns_Friedel_fraction_full 0.955
_reflns_Friedel_fraction_max 0.954
_reflns_number_gt 6264
_reflns_number_total 7301
_reflns_threshold_expression 'I > 2\s(I)'
_cod_data_source_file d5dt00841g2.cif
_cod_data_source_block 1111a_sq
_cod_depositor_comments 'Adding full bibliography for 7718751--7718755.cif.'
_cod_original_cell_volume 16470(2)
_cod_database_code 7718753
_shelx_shelxl_version_number 2018/3
_shelx_space_group_comment
;
The symmetry employed for this shelxl refinement is uniquely defined
by the following loop, which should always be used as a source of
symmetry information in preference to the above space-group names.
They are only intended as comments.
;
_shelx_estimated_absorpt_t_max 0.564
_shelx_estimated_absorpt_t_min 0.412
_olex2_refinement_description
;
1. Fixed Uiso
 At 1.2 times of:
  All C(H) groups, All C(H,H) groups, All N(H) groups
2.a Ternary CH refined with riding coordinates:
 N2(H2), N3(H3)
2.b Secondary CH2 refined with riding coordinates:
 C12(H12A,H12B), C13(H13A,H13B), C14(H14A,H14B), C15(H15A,H15B), C16(H16A,
 H16B), C17(H17A,H17B), C18(H18A,H18B), C19(H19A,H19B)
2.c Aromatic/amide H refined with riding coordinates:
 C1(H1), C2(H2A), C3(H3A), C6(H6), C7(H7), C8(H8), C11(H11), C20(H20),
 C23(H23), C24(H24), C27(H27), C28(H28), C29(H29), C30(H30)
;
_platon_squeeze_special_details
;
A solvent mask was calculated and 584 electrons were 
found in a volume of 2328\%A^3^ in 1 void per unit cell. 
This is consistent with the presence of 
3.6[H2O] per Asymmetric Unit 
which account for 576 electrons 
per unit cell.
;
_platon_squeeze_void_probe_radius 1.20
_olex2_submission_special_instructions 'No special instructions were received'

loop_
_space_group_symop_operation_xyz
'x, y, z'
'-x, -y, z'
'x+1/4, -y+1/4, z+1/4'
'-x+1/4, y+1/4, z+1/4'
'x, y+1/2, z+1/2'
'-x, -y+1/2, z+1/2'
'x+1/4, -y+3/4, z+3/4'
'-x+1/4, y+3/4, z+3/4'
'x+1/2, y, z+1/2'
'-x+1/2, -y, z+1/2'
'x+3/4, -y+1/4, z+3/4'
'-x+3/4, y+1/4, z+3/4'
'x+1/2, y+1/2, z'
'-x+1/2, -y+1/2, z'
'x+3/4, -y+3/4, z+1/4'
'-x+3/4, y+3/4, z+1/4'

loop_
_atom_site_label
_atom_site_type_symbol
_atom_site_fract_x
_atom_site_fract_y
_atom_site_fract_z
_atom_site_U_iso_or_equiv
_atom_site_adp_type
_atom_site_occupancy
_atom_site_site_symmetry_order
_atom_site_calc_flag
_atom_site_refinement_flags_posn
_atom_site_refinement_flags_adp
_atom_site_refinement_flags_occupancy
_atom_site_disorder_assembly
_atom_site_disorder_group
I1 I 0.41949(2) 0.56922(5) 0.72326(3) 0.0490(2) Uani 1 1 d . . . . .
I2 I 0.30011(3) 0.67894(8) 0.60247(3) 0.0725(3) Uani 1 1 d . . . . .
I3 I 0.29309(2) 0.67539(6) 0.82672(3) 0.0529(2) Uani 1 1 d . . . . .
F1 F 0.37229(18) 0.6110(6) 0.6325(2) 0.064(2) Uani 1 1 d . . . . .
F2 F 0.27391(16) 0.6856(5) 0.7130(3) 0.067(2) Uani 1 1 d . . . . .
F3 F 0.36714(16) 0.6136(6) 0.8064(2) 0.058(2) Uani 1 1 d . . . . .
C31 C 0.3545(3) 0.6249(9) 0.6747(4) 0.049(3) Uani 1 1 d . . . . .
C32 C 0.3700(3) 0.6115(8) 0.7191(5) 0.044(3) Uani 1 1 d . . . . .
C33 C 0.3524(3) 0.6249(8) 0.7624(4) 0.042(3) Uani 1 1 d . . . . .
C34 C 0.3196(3) 0.6496(8) 0.7606(4) 0.044(3) Uani 1 1 d . . . . .
C35 C 0.3055(3) 0.6627(8) 0.7148(5) 0.050(3) Uani 1 1 d . . . . .
C36 C 0.3230(3) 0.6503(9) 0.6709(4) 0.048(3) Uani 1 1 d . . . . .
Br1 Br 0.250000 0.250000 0.42766(7) 0.0596(5) Uani 1 2 d S T P . .
Br2 Br 0.500000 0.500000 0.74117(7) 0.0504(4) Uani 1 2 d S T P . .
Mn1 Mn 0.32006(4) 0.50363(11) 0.40791(6) 0.0347(4) Uani 1 1 d . . . . .
O1 O 0.33750(18) 0.5618(5) 0.4644(3) 0.0406(17) Uani 1 1 d . . . . .
O2 O 0.30046(18) 0.4456(5) 0.3539(3) 0.0413(18) Uani 1 1 d . . . . .
N1 N 0.3415(2) 0.5938(6) 0.3662(3) 0.042(2) Uani 1 1 d . . . . .
N2 N 0.2784(2) 0.5804(6) 0.4117(4) 0.045(2) Uani 1 1 d . . . . .
H2 H 0.282782 0.628504 0.435295 0.054 Uiso 1 1 calc R U . . .
N3 N 0.2958(2) 0.4244(6) 0.4572(4) 0.047(2) Uani 1 1 d . . . . .
H3 H 0.286876 0.375203 0.437583 0.056 Uiso 1 1 calc R U . . .
N4 N 0.3560(2) 0.4169(6) 0.4045(3) 0.042(2) Uani 1 1 d . . . . .
C1 C 0.4142(3) 0.3291(9) 0.2223(6) 0.070(4) Uani 1 1 d . . . . .
H1 H 0.436488 0.315916 0.221421 0.084 Uiso 1 1 calc R U . . .
C2 C 0.3965(5) 0.3270(10) 0.1784(5) 0.077(5) Uani 1 1 d . . . . .
H2A H 0.406694 0.311213 0.148644 0.092 Uiso 1 1 calc R U . . .
C3 C 0.3649(4) 0.3476(10) 0.1790(5) 0.064(4) Uani 1 1 d . . . . .
H3A H 0.353116 0.348422 0.149244 0.077 Uiso 1 1 calc R U . . .
C4 C 0.3485(3) 0.3684(8) 0.2248(4) 0.050(3) Uani 1 1 d . . . . .
C5 C 0.3659(3) 0.3695(7) 0.2697(4) 0.042(3) Uani 1 1 d . . . . .
C6 C 0.3999(4) 0.3503(9) 0.2678(5) 0.059(3) Uani 1 1 d . . . . .
H6 H 0.412462 0.351775 0.296767 0.070 Uiso 1 1 calc R U . . .
C7 C 0.3140(3) 0.3873(9) 0.2257(5) 0.058(3) Uani 1 1 d . . . . .
H7 H 0.301792 0.383511 0.196423 0.069 Uiso 1 1 calc R U . . .
C8 C 0.2991(3) 0.4105(9) 0.2687(4) 0.052(3) Uani 1 1 d . . . . .
H8 H 0.276651 0.421218 0.268838 0.063 Uiso 1 1 calc R U . . .
C9 C 0.3173(2) 0.4190(7) 0.3142(4) 0.037(2) Uani 1 1 d . . . . .
C10 C 0.3499(3) 0.3950(7) 0.3152(4) 0.040(3) Uani 1 1 d . . . . .
C11 C 0.3651(3) 0.3804(8) 0.3628(4) 0.046(3) Uani 1 1 d . . . . .
H11 H 0.382932 0.341892 0.363861 0.055 Uiso 1 1 calc R U . . .
C12 C 0.3699(4) 0.3789(9) 0.4506(5) 0.060(4) Uani 1 1 d . . . . .
H12A H 0.378546 0.425886 0.471559 0.072 Uiso 1 1 calc R U . . .
H12B H 0.387897 0.339333 0.442312 0.072 Uiso 1 1 calc R U . . .
C13 C 0.3435(4) 0.3282(9) 0.4789(6) 0.074(4) Uani 1 1 d . . . . .
H13A H 0.334780 0.282713 0.457051 0.088 Uiso 1 1 calc R U . . .
H13B H 0.353645 0.298862 0.507157 0.088 Uiso 1 1 calc R U . . .
C14 C 0.3153(4) 0.3839(10) 0.4977(5) 0.066(4) Uani 1 1 d . . . . .
H14A H 0.301037 0.347142 0.517953 0.080 Uiso 1 1 calc R U . . .
H14B H 0.323962 0.430399 0.518926 0.080 Uiso 1 1 calc R U . . .
C15 C 0.2675(3) 0.4736(9) 0.4760(5) 0.054(3) Uani 1 1 d . . . . .
H15A H 0.274377 0.514246 0.502048 0.065 Uiso 1 1 calc R U . . .
H15B H 0.251500 0.433078 0.490114 0.065 Uiso 1 1 calc R U . . .
C16 C 0.2527(3) 0.5230(9) 0.4343(5) 0.059(3) Uani 1 1 d . . . . .
H16A H 0.234650 0.558968 0.446335 0.071 Uiso 1 1 calc R U . . .
H16B H 0.244280 0.482177 0.409471 0.071 Uiso 1 1 calc R U . . .
C17 C 0.2671(3) 0.6216(9) 0.3642(5) 0.057(3) Uani 1 1 d . . . . .
H17A H 0.247534 0.656319 0.370719 0.068 Uiso 1 1 calc R U . . .
H17B H 0.261260 0.575228 0.340763 0.068 Uiso 1 1 calc R U . . .
C18 C 0.2929(4) 0.6805(9) 0.3407(5) 0.063(4) Uani 1 1 d . . . . .
H18A H 0.299259 0.725346 0.364742 0.075 Uiso 1 1 calc R U . . .
H18B H 0.283245 0.710500 0.312223 0.075 Uiso 1 1 calc R U . . .
C19 C 0.3234(3) 0.6319(8) 0.3235(4) 0.047(3) Uani 1 1 d . . . . .
H19A H 0.317215 0.584928 0.300732 0.057 Uiso 1 1 calc R U . . .
H19B H 0.337630 0.672580 0.305663 0.057 Uiso 1 1 calc R U . . .
C20 C 0.3690(3) 0.6317(8) 0.3781(4) 0.040(3) Uani 1 1 d . . . . .
H20 H 0.378567 0.668950 0.354578 0.049 Uiso 1 1 calc R U . . .
C21 C 0.3855(3) 0.6204(8) 0.4245(4) 0.038(3) Uani 1 1 d . . . . .
C22 C 0.3677(3) 0.5940(7) 0.4668(5) 0.040(2) Uani 1 1 d . . . . .
C23 C 0.3814(4) 0.6077(9) 0.5149(4) 0.054(3) Uani 1 1 d . . . . .
H23 H 0.368593 0.595987 0.542860 0.064 Uiso 1 1 calc R U . . .
C24 C 0.4120(3) 0.6369(9) 0.5214(5) 0.059(4) Uani 1 1 d . . . . .
H24 H 0.420451 0.642937 0.553485 0.071 Uiso 1 1 calc R U . . .
C25 C 0.4317(3) 0.6586(8) 0.4794(5) 0.050(3) Uani 1 1 d . . . . .
C26 C 0.4183(3) 0.6512(8) 0.4313(4) 0.048(3) Uani 1 1 d . . . . .
C27 C 0.4395(3) 0.6708(11) 0.3907(5) 0.068(4) Uani 1 1 d . . . . .
H27 H 0.431711 0.662922 0.358333 0.082 Uiso 1 1 calc R U . . .
C28 C 0.4712(4) 0.7011(13) 0.3972(7) 0.091(6) Uani 1 1 d . . . . .
H28 H 0.483899 0.715768 0.369528 0.110 Uiso 1 1 calc R U . . .
C29 C 0.4844(4) 0.7098(12) 0.4448(7) 0.088(5) Uani 1 1 d . . . . .
H29 H 0.505890 0.728890 0.449130 0.106 Uiso 1 1 calc R U . . .
C30 C 0.4651(4) 0.6900(11) 0.4851(7) 0.082(5) Uani 1 1 d . . . . .
H30 H 0.473742 0.696808 0.517018 0.099 Uiso 1 1 calc R U . . .

loop_
_atom_site_aniso_label
_atom_site_aniso_U_11
_atom_site_aniso_U_22
_atom_site_aniso_U_33
_atom_site_aniso_U_23
_atom_site_aniso_U_13
_atom_site_aniso_U_12
I1 0.0361(4) 0.0527(4) 0.0582(5) 0.0036(4) 0.0049(4) 0.0028(3)
I2 0.0741(7) 0.0960(8) 0.0474(5) 0.0147(5) -0.0148(5) 0.0076(6)
I3 0.0442(4) 0.0677(5) 0.0469(4) 0.0069(4) 0.0081(4) 0.0075(4)
F1 0.054(4) 0.101(6) 0.037(4) 0.002(4) 0.002(3) 0.012(4)
F2 0.043(4) 0.103(6) 0.056(4) 0.000(5) -0.001(4) 0.024(4)
F3 0.040(4) 0.101(6) 0.033(3) 0.005(4) -0.005(3) 0.015(4)
C31 0.046(7) 0.063(8) 0.037(6) -0.008(6) 0.008(6) -0.001(6)
C32 0.033(6) 0.054(6) 0.045(6) 0.003(6) 0.002(6) 0.001(5)
C33 0.036(6) 0.055(7) 0.036(6) 0.006(6) -0.005(5) 0.003(5)
C34 0.033(6) 0.055(7) 0.043(6) 0.014(6) 0.003(5) 0.005(5)
C35 0.031(6) 0.066(8) 0.053(7) 0.009(7) -0.007(6) 0.000(5)
C36 0.039(6) 0.071(8) 0.033(6) 0.004(6) -0.013(5) 0.009(6)
Br1 0.0675(12) 0.0557(11) 0.0557(10) 0.000 0.000 -0.0212(10)
Br2 0.0433(9) 0.0501(10) 0.0577(10) 0.000 0.000 0.0022(8)
Mn1 0.0347(8) 0.0371(8) 0.0323(7) -0.0015(7) -0.0001(7) 0.0004(7)
O1 0.041(4) 0.047(4) 0.033(4) -0.008(4) -0.001(4) 0.003(3)
O2 0.034(4) 0.053(5) 0.037(4) -0.004(4) 0.002(3) -0.002(3)
N1 0.044(6) 0.044(6) 0.037(5) 0.003(4) -0.002(4) -0.002(4)
N2 0.041(5) 0.044(5) 0.051(6) -0.008(5) 0.005(5) 0.003(4)
N3 0.052(6) 0.043(5) 0.045(6) -0.002(5) -0.001(5) -0.007(4)
N4 0.042(5) 0.048(6) 0.036(5) 0.002(4) -0.002(4) 0.002(4)
C1 0.049(8) 0.076(9) 0.085(11) -0.009(9) 0.034(8) -0.010(7)
C2 0.110(14) 0.074(10) 0.046(8) 0.001(8) 0.037(9) -0.003(10)
C3 0.069(10) 0.073(10) 0.051(8) -0.022(7) 0.026(7) -0.015(8)
C4 0.071(8) 0.045(6) 0.034(6) -0.014(5) 0.005(6) -0.015(6)
C5 0.045(7) 0.036(6) 0.044(6) -0.008(5) 0.013(5) 0.003(5)
C6 0.064(9) 0.051(8) 0.061(8) -0.004(7) 0.008(7) 0.013(7)
C7 0.052(8) 0.078(9) 0.044(7) -0.003(7) -0.004(6) -0.011(7)
C8 0.046(7) 0.074(9) 0.037(6) -0.010(6) -0.002(5) 0.004(7)
C9 0.027(5) 0.037(6) 0.047(6) -0.001(5) 0.001(5) -0.007(4)
C10 0.050(7) 0.037(6) 0.034(6) -0.006(5) 0.001(5) -0.002(5)
C11 0.035(6) 0.053(7) 0.049(7) -0.002(6) 0.002(5) 0.003(5)
C12 0.074(9) 0.062(8) 0.044(7) 0.006(7) -0.018(7) 0.010(7)
C13 0.095(12) 0.055(8) 0.071(10) 0.027(8) -0.020(9) -0.004(8)
C14 0.085(11) 0.073(10) 0.041(7) 0.013(7) 0.001(7) -0.011(8)
C15 0.045(7) 0.061(8) 0.055(8) -0.003(6) 0.014(6) -0.010(6)
C16 0.044(7) 0.067(9) 0.066(8) -0.015(7) 0.004(7) 0.007(6)
C17 0.054(8) 0.061(8) 0.056(8) -0.007(7) -0.021(6) 0.019(7)
C18 0.084(10) 0.055(8) 0.050(8) 0.010(6) -0.008(7) 0.017(8)
C19 0.064(8) 0.040(6) 0.037(6) 0.013(5) -0.008(6) -0.004(6)
C20 0.045(7) 0.048(7) 0.028(5) 0.002(5) 0.004(5) 0.002(5)
C21 0.037(6) 0.046(7) 0.031(5) -0.001(5) -0.006(5) -0.004(5)
C22 0.039(6) 0.037(6) 0.044(6) 0.000(5) -0.004(6) 0.003(5)
C23 0.067(9) 0.061(8) 0.033(6) -0.001(6) -0.013(6) 0.009(7)
C24 0.063(9) 0.071(9) 0.044(7) -0.013(7) -0.018(7) -0.007(7)
C25 0.048(7) 0.047(7) 0.056(8) -0.013(6) -0.007(6) -0.003(5)
C26 0.050(7) 0.052(7) 0.041(6) -0.008(6) -0.004(6) 0.000(6)
C27 0.042(8) 0.107(13) 0.055(8) 0.004(8) -0.009(6) -0.018(8)
C28 0.056(10) 0.122(15) 0.096(13) -0.024(12) 0.017(10) -0.021(9)
C29 0.050(9) 0.104(13) 0.111(15) -0.027(11) -0.010(10) -0.007(9)
C30 0.057(9) 0.089(11) 0.101(13) -0.025(10) -0.028(9) 0.000(8)

loop_
_atom_type_symbol
_atom_type_description
_atom_type_scat_dispersion_real
_atom_type_scat_dispersion_imag
_atom_type_scat_source
C C 0.0033 0.0016 'International Tables Vol C Tables 4.2.6.8 and 6.1.1.4'
H H 0.0000 0.0000 'International Tables Vol C Tables 4.2.6.8 and 6.1.1.4'
Br Br -0.2901 2.4595 'International Tables Vol C Tables 4.2.6.8 and 6.1.1.4'
F F 0.0171 0.0103 'International Tables Vol C Tables 4.2.6.8 and 6.1.1.4'
I I -0.4742 1.8119 'International Tables Vol C Tables 4.2.6.8 and 6.1.1.4'
Mn Mn 0.3368 0.7283 'International Tables Vol C Tables 4.2.6.8 and 6.1.1.4'
N N 0.0061 0.0033 'International Tables Vol C Tables 4.2.6.8 and 6.1.1.4'
O O 0.0106 0.0060 'International Tables Vol C Tables 4.2.6.8 and 6.1.1.4'

loop_
_geom_angle_atom_site_label_1
_geom_angle_atom_site_label_2
_geom_angle_atom_site_label_3
_geom_angle
_geom_angle_site_symmetry_1
_geom_angle_site_symmetry_3
_geom_angle_publ_flag
F1 C31 C32 117.2(10) . . ?
C36 C31 F1 119.4(11) . . ?
C36 C31 C32 123.4(11) . . ?
C31 C32 I1 122.1(9) . . ?
C31 C32 C33 118.2(9) . . ?
C33 C32 I1 119.7(8) . . ?
F3 C33 C32 119.3(10) . . ?
F3 C33 C34 120.0(10) . . ?
C32 C33 C34 120.6(10) . . ?
C33 C34 I3 120.7(8) . . ?
C35 C34 I3 120.8(8) . . ?
C35 C34 C33 118.3(10) . . ?
F2 C35 C34 118.2(11) . . ?
F2 C35 C36 120.2(11) . . ?
C34 C35 C36 121.6(10) . . ?
C31 C36 I2 123.2(9) . . ?
C31 C36 C35 117.9(10) . . ?
C35 C36 I2 118.8(8) . . ?
O1 Mn1 N1 88.0(4) . . ?
O1 Mn1 N2 90.5(4) . . ?
O1 Mn1 N3 86.4(4) . . ?
O1 Mn1 N4 93.9(4) . . ?
O2 Mn1 O1 176.7(3) . . ?
O2 Mn1 N1 94.3(4) . . ?
O2 Mn1 N2 87.1(4) . . ?
O2 Mn1 N3 91.1(4) . . ?
O2 Mn1 N4 88.3(4) . . ?
N1 Mn1 N2 90.1(4) . . ?
N1 Mn1 N3 172.0(4) . . ?
N1 Mn1 N4 96.1(4) . . ?
N3 Mn1 N2 84.3(4) . . ?
N4 Mn1 N2 172.5(4) . . ?
N4 Mn1 N3 89.9(4) . . ?
C22 O1 Mn1 124.0(7) . . ?
C9 O2 Mn1 122.7(6) . . ?
C19 N1 Mn1 119.2(7) . . ?
C20 N1 Mn1 123.4(8) . . ?
C20 N1 C19 116.6(10) . . ?
Mn1 N2 H2 107.4 . . ?
C16 N2 Mn1 105.6(7) . . ?
C16 N2 H2 107.4 . . ?
C17 N2 Mn1 116.7(7) . . ?
C17 N2 H2 107.4 . . ?
C17 N2 C16 112.1(10) . . ?
Mn1 N3 H3 106.2 . . ?
C14 N3 Mn1 117.2(8) . . ?
C14 N3 H3 106.2 . . ?
C15 N3 Mn1 107.8(7) . . ?
C15 N3 H3 106.2 . . ?
C15 N3 C14 112.5(10) . . ?
C11 N4 Mn1 122.3(8) . . ?
C11 N4 C12 116.5(10) . . ?
C12 N4 Mn1 120.4(8) . . ?
C2 C1 H1 118.9 . . ?
C2 C1 C6 122.3(14) . . ?
C6 C1 H1 118.9 . . ?
C1 C2 H2A 120.3 . . ?
C3 C2 C1 119.5(13) . . ?
C3 C2 H2A 120.3 . . ?
C2 C3 H3A 119.5 . . ?
C2 C3 C4 121.0(15) . . ?
C4 C3 H3A 119.5 . . ?
C3 C4 C7 121.1(12) . . ?
C5 C4 C3 120.3(12) . . ?
C5 C4 C7 118.7(11) . . ?
C4 C5 C6 117.6(11) . . ?
C4 C5 C10 120.4(11) . . ?
C6 C5 C10 121.9(12) . . ?
C1 C6 C5 119.3(14) . . ?
C1 C6 H6 120.3 . . ?
C5 C6 H6 120.3 . . ?
C4 C7 H7 119.8 . . ?
C8 C7 C4 120.5(12) . . ?
C8 C7 H7 119.8 . . ?
C7 C8 H8 119.4 . . ?
C7 C8 C9 121.3(11) . . ?
C9 C8 H8 119.4 . . ?
O2 C9 C8 116.2(9) . . ?
O2 C9 C10 124.3(10) . . ?
C10 C9 C8 119.4(10) . . ?
C9 C10 C5 119.4(10) . . ?
C9 C10 C11 118.4(10) . . ?
C11 C10 C5 121.2(10) . . ?
N4 C11 C10 125.1(11) . . ?
N4 C11 H11 117.4 . . ?
C10 C11 H11 117.4 . . ?
N4 C12 H12A 109.7 . . ?
N4 C12 H12B 109.7 . . ?
N4 C12 C13 109.9(11) . . ?
H12A C12 H12B 108.2 . . ?
C13 C12 H12A 109.7 . . ?
C13 C12 H12B 109.7 . . ?
C12 C13 H13A 108.5 . . ?
C12 C13 H13B 108.5 . . ?
H13A C13 H13B 107.5 . . ?
C14 C13 C12 115.1(12) . . ?
C14 C13 H13A 108.5 . . ?
C14 C13 H13B 108.5 . . ?
N3 C14 C13 113.3(11) . . ?
N3 C14 H14A 108.9 . . ?
N3 C14 H14B 108.9 . . ?
C13 C14 H14A 108.9 . . ?
C13 C14 H14B 108.9 . . ?
H14A C14 H14B 107.7 . . ?
N3 C15 H15A 110.0 . . ?
N3 C15 H15B 110.0 . . ?
N3 C15 C16 108.6(10) . . ?
H15A C15 H15B 108.4 . . ?
C16 C15 H15A 110.0 . . ?
C16 C15 H15B 110.0 . . ?
N2 C16 H16A 110.0 . . ?
N2 C16 H16B 110.0 . . ?
C15 C16 N2 108.6(11) . . ?
C15 C16 H16A 110.0 . . ?
C15 C16 H16B 110.0 . . ?
H16A C16 H16B 108.3 . . ?
N2 C17 H17A 109.0 . . ?
N2 C17 H17B 109.0 . . ?
N2 C17 C18 112.8(10) . . ?
H17A C17 H17B 107.8 . . ?
C18 C17 H17A 109.0 . . ?
C18 C17 H17B 109.0 . . ?
C17 C18 H18A 108.7 . . ?
C17 C18 H18B 108.7 . . ?
C17 C18 C19 114.2(11) . . ?
H18A C18 H18B 107.6 . . ?
C19 C18 H18A 108.7 . . ?
C19 C18 H18B 108.7 . . ?
N1 C19 C18 111.3(10) . . ?
N1 C19 H19A 109.4 . . ?
N1 C19 H19B 109.4 . . ?
C18 C19 H19A 109.4 . . ?
C18 C19 H19B 109.4 . . ?
H19A C19 H19B 108.0 . . ?
N1 C20 H20 117.7 . . ?
N1 C20 C21 124.6(10) . . ?
C21 C20 H20 117.7 . . ?
C22 C21 C20 119.7(10) . . ?
C22 C21 C26 118.3(10) . . ?
C26 C21 C20 120.9(10) . . ?
O1 C22 C21 123.1(10) . . ?
O1 C22 C23 117.6(11) . . ?
C21 C22 C23 119.2(10) . . ?
C22 C23 H23 118.8 . . ?
C24 C23 C22 122.3(13) . . ?
C24 C23 H23 118.8 . . ?
C23 C24 H24 119.9 . . ?
C23 C24 C25 120.1(12) . . ?
C25 C24 H24 119.9 . . ?
C24 C25 C30 121.7(13) . . ?
C26 C25 C24 119.1(11) . . ?
C26 C25 C30 119.2(13) . . ?
C25 C26 C21 120.5(11) . . ?
C25 C26 C27 116.7(11) . . ?
C27 C26 C21 122.7(11) . . ?
C26 C27 H27 118.6 . . ?
C28 C27 C26 122.7(14) . . ?
C28 C27 H27 118.6 . . ?
C27 C28 H28 119.7 . . ?
C27 C28 C29 120.6(17) . . ?
C29 C28 H28 119.7 . . ?
C28 C29 H29 120.6 . . ?
C30 C29 C28 118.9(15) . . ?
C30 C29 H29 120.6 . . ?
C25 C30 H30 119.1 . . ?
C29 C30 C25 121.8(14) . . ?
C29 C30 H30 119.1 . . ?

loop_
_geom_bond_atom_site_label_1
_geom_bond_atom_site_label_2
_geom_bond_distance
_geom_bond_site_symmetry_2
_geom_bond_publ_flag
I1 C32 2.116(10) . ?
I2 C36 2.101(10) . ?
I3 C34 2.109(11) . ?
F1 C31 1.357(13) . ?
F2 C35 1.332(12) . ?
F3 C33 1.331(12) . ?
C31 C32 1.361(17) . ?
C31 C36 1.343(16) . ?
C32 C33 1.379(16) . ?
C33 C34 1.389(16) . ?
C34 C35 1.368(16) . ?
C35 C36 1.386(17) . ?
Mn1 O1 1.888(8) . ?
Mn1 O2 1.870(7) . ?
Mn1 N1 1.966(9) . ?
Mn1 N2 2.059(9) . ?
Mn1 N3 2.038(10) . ?
Mn1 N4 1.968(9) . ?
O1 C22 1.324(12) . ?
O2 C9 1.325(13) . ?
N1 C19 1.476(14) . ?
N1 C20 1.296(15) . ?
N2 H2 0.9800 . ?
N2 C16 1.486(16) . ?
N2 C17 1.487(15) . ?
N3 H3 0.9800 . ?
N3 C14 1.477(16) . ?
N3 C15 1.462(15) . ?
N4 C11 1.299(14) . ?
N4 C12 1.474(14) . ?
C1 H1 0.9300 . ?
C1 C2 1.38(2) . ?
C1 C6 1.387(19) . ?
C2 H2A 0.9300 . ?
C2 C3 1.33(2) . ?
C3 H3A 0.9300 . ?
C3 C4 1.428(16) . ?
C4 C5 1.395(17) . ?
C4 C7 1.434(18) . ?
C5 C6 1.414(18) . ?
C5 C10 1.435(15) . ?
C6 H6 0.9300 . ?
C7 H7 0.9300 . ?
C7 C8 1.347(17) . ?
C8 H8 0.9300 . ?
C8 C9 1.431(15) . ?
C9 C10 1.378(15) . ?
C10 C11 1.432(16) . ?
C11 H11 0.9300 . ?
C12 H12A 0.9700 . ?
C12 H12B 0.9700 . ?
C12 C13 1.521(19) . ?
C13 H13A 0.9700 . ?
C13 H13B 0.9700 . ?
C13 C14 1.51(2) . ?
C14 H14A 0.9700 . ?
C14 H14B 0.9700 . ?
C15 H15A 0.9700 . ?
C15 H15B 0.9700 . ?
C15 C16 1.472(17) . ?
C16 H16A 0.9700 . ?
C16 H16B 0.9700 . ?
C17 H17A 0.9700 . ?
C17 H17B 0.9700 . ?
C17 C18 1.514(19) . ?
C18 H18A 0.9700 . ?
C18 H18B 0.9700 . ?
C18 C19 1.515(18) . ?
C19 H19A 0.9700 . ?
C19 H19B 0.9700 . ?
C20 H20 0.9300 . ?
C20 C21 1.424(15) . ?
C21 C22 1.401(16) . ?
C21 C26 1.426(16) . ?
C22 C23 1.418(16) . ?
C23 H23 0.9300 . ?
C23 C24 1.333(19) . ?
C24 H24 0.9300 . ?
C24 C25 1.419(19) . ?
C25 C26 1.404(16) . ?
C25 C30 1.448(19) . ?
C26 C27 1.419(18) . ?
C27 H27 0.9300 . ?
C27 C28 1.382(19) . ?
C28 H28 0.9300 . ?
C28 C29 1.39(2) . ?
C29 H29 0.9300 . ?
C29 C30 1.37(2) . ?
C30 H30 0.9300 . ?

loop_
_geom_torsion_atom_site_label_1
_geom_torsion_atom_site_label_2
_geom_torsion_atom_site_label_3
_geom_torsion_atom_site_label_4
_geom_torsion
_geom_torsion_site_symmetry_1
_geom_torsion_site_symmetry_2
_geom_torsion_site_symmetry_3
_geom_torsion_site_symmetry_4
_geom_torsion_publ_flag
I1 C32 C33 F3 2.1(16) . . . . ?
I1 C32 C33 C34 -177.7(9) . . . . ?
I3 C34 C35 F2 -5.1(16) . . . . ?
I3 C34 C35 C36 176.8(10) . . . . ?
F1 C31 C32 I1 -0.7(16) . . . . ?
F1 C31 C32 C33 -179.7(11) . . . . ?
F1 C31 C36 I2 -4.7(18) . . . . ?
F1 C31 C36 C35 179.1(11) . . . . ?
F2 C35 C36 I2 5.3(16) . . . . ?
F2 C35 C36 C31 -178.3(12) . . . . ?
F3 C33 C34 I3 2.9(16) . . . . ?
F3 C33 C34 C35 178.4(11) . . . . ?
C31 C32 C33 F3 -178.9(12) . . . . ?
C31 C32 C33 C34 1.3(18) . . . . ?
C32 C31 C36 I2 175.8(10) . . . . ?
C32 C31 C36 C35 0(2) . . . . ?
C32 C33 C34 I3 -177.3(9) . . . . ?
C32 C33 C34 C35 -1.8(19) . . . . ?
C33 C34 C35 F2 179.4(11) . . . . ?
C33 C34 C35 C36 1.3(18) . . . . ?
C34 C35 C36 I2 -176.6(10) . . . . ?
C34 C35 C36 C31 -0.2(19) . . . . ?
C36 C31 C32 I1 178.8(10) . . . . ?
C36 C31 C32 C33 -0.2(19) . . . . ?
Mn1 O1 C22 C21 25.8(14) . . . . ?
Mn1 O1 C22 C23 -158.6(8) . . . . ?
Mn1 O2 C9 C8 -154.7(8) . . . . ?
Mn1 O2 C9 C10 29.1(15) . . . . ?
Mn1 N1 C19 C18 62.3(12) . . . . ?
Mn1 N1 C20 C21 -6.7(16) . . . . ?
Mn1 N2 C16 C15 42.6(11) . . . . ?
Mn1 N2 C17 C18 -58.2(13) . . . . ?
Mn1 N3 C14 C13 -57.5(14) . . . . ?
Mn1 N3 C15 C16 40.2(11) . . . . ?
Mn1 N4 C11 C10 -2.6(17) . . . . ?
Mn1 N4 C12 C13 61.5(13) . . . . ?
O1 C22 C23 C24 177.5(12) . . . . ?
O2 C9 C10 C5 -178.3(10) . . . . ?
O2 C9 C10 C11 13.1(16) . . . . ?
N1 Mn1 O1 C22 -41.5(8) . . . . ?
N1 Mn1 O2 C9 52.2(9) . . . . ?
N1 C20 C21 C22 -23.6(18) . . . . ?
N1 C20 C21 C26 168.5(11) . . . . ?
N2 Mn1 O1 C22 -131.6(8) . . . . ?
N2 Mn1 O2 C9 142.1(9) . . . . ?
N2 C17 C18 C19 65.0(15) . . . . ?
N3 Mn1 O1 C22 144.2(8) . . . . ?
N3 Mn1 O2 C9 -133.7(8) . . . . ?
N3 C15 C16 N2 -56.3(13) . . . . ?
N4 Mn1 O1 C22 54.5(8) . . . . ?
N4 Mn1 O2 C9 -43.8(8) . . . . ?
N4 C12 C13 C14 -64.0(16) . . . . ?
C1 C2 C3 C4 -3(2) . . . . ?
C2 C1 C6 C5 1(2) . . . . ?
C2 C3 C4 C5 1(2) . . . . ?
C2 C3 C4 C7 -177.5(14) . . . . ?
C3 C4 C5 C6 0.7(18) . . . . ?
C3 C4 C5 C10 176.7(12) . . . . ?
C3 C4 C7 C8 -177.2(13) . . . . ?
C4 C5 C6 C1 -1.7(19) . . . . ?
C4 C5 C10 C9 -0.4(17) . . . . ?
C4 C5 C10 C11 167.8(11) . . . . ?
C4 C7 C8 C9 1(2) . . . . ?
C5 C4 C7 C8 3.8(19) . . . . ?
C5 C10 C11 N4 165.0(12) . . . . ?
C6 C1 C2 C3 1(2) . . . . ?
C6 C5 C10 C9 175.4(11) . . . . ?
C6 C5 C10 C11 -16.4(18) . . . . ?
C7 C4 C5 C6 179.7(12) . . . . ?
C7 C4 C5 C10 -4.3(17) . . . . ?
C7 C8 C9 O2 177.4(12) . . . . ?
C7 C8 C9 C10 -6.3(19) . . . . ?
C8 C9 C10 C5 5.6(16) . . . . ?
C8 C9 C10 C11 -163.0(11) . . . . ?
C9 C10 C11 N4 -26.6(17) . . . . ?
C10 C5 C6 C1 -177.6(12) . . . . ?
C11 N4 C12 C13 -108.3(13) . . . . ?
C12 N4 C11 C10 167.0(11) . . . . ?
C12 C13 C14 N3 64.4(17) . . . . ?
C14 N3 C15 C16 171.0(11) . . . . ?
C15 N3 C14 C13 176.6(11) . . . . ?
C16 N2 C17 C18 179.8(10) . . . . ?
C17 N2 C16 C15 170.7(10) . . . . ?
C17 C18 C19 N1 -65.4(14) . . . . ?
C19 N1 C20 C21 163.1(11) . . . . ?
C20 N1 C19 C18 -108.0(12) . . . . ?
C20 C21 C22 O1 14.0(17) . . . . ?
C20 C21 C22 C23 -161.5(11) . . . . ?
C20 C21 C26 C25 165.2(11) . . . . ?
C20 C21 C26 C27 -18(2) . . . . ?
C21 C22 C23 C24 -6.7(18) . . . . ?
C21 C26 C27 C28 179.6(15) . . . . ?
C22 C21 C26 C25 -2.9(17) . . . . ?
C22 C21 C26 C27 173.4(13) . . . . ?
C22 C23 C24 C25 2(2) . . . . ?
C23 C24 C25 C26 2(2) . . . . ?
C23 C24 C25 C30 -179.7(14) . . . . ?
C24 C25 C26 C21 -1.4(18) . . . . ?
C24 C25 C26 C27 -177.9(13) . . . . ?
C24 C25 C30 C29 179.1(16) . . . . ?
C25 C26 C27 C28 -4(2) . . . . ?
C26 C21 C22 O1 -177.7(10) . . . . ?
C26 C21 C22 C23 6.7(16) . . . . ?
C26 C25 C30 C29 -2(2) . . . . ?
C26 C27 C28 C29 3(3) . . . . ?
C27 C28 C29 C30 -2(3) . . . . ?
C28 C29 C30 C25 1(3) . . . . ?
C30 C25 C26 C21 179.9(12) . . . . ?
C30 C25 C26 C27 3.4(19) . . . . ?

loop_
_platon_squeeze_void_nr
_platon_squeeze_void_average_x
_platon_squeeze_void_average_y
_platon_squeeze_void_average_z
_platon_squeeze_void_volume
_platon_squeeze_void_count_electrons
_platon_squeeze_void_content
1 0.250 0.750 0.118 291 73 '7.2 H2O'
2 0.750 0.250 0.118 291 73 '7.2 H2O'
3 0.000 0.000 0.368 291 73 '7.2 H2O'
4 0.500 0.500 0.368 291 73 '7.2 H2O'
5 0.250 0.250 0.618 291 73 '7.2 H2O'
6 0.750 0.750 0.618 291 73 '7.2 H2O'
7 0.000 0.500 0.868 291 73 '7.2 H2O'
8 0.500 1.000 0.868 291 73 '7.2 H2O'
